data_4120732
loop_
_publ_author_name
'Gyeongshin Choi'
'Hayato Tsurugi'
'Kazushi Mashima'

_publ_section_title
;
 Hemilabile N-Xylyl-N'-methylperimidine Carbene Iridium Complexes as
 Catalysts for C-H Activation and Dehydrogenative Silylation: Dual Role of
 N-Xylyl Moiety for ortho-C-H Bond Activation and Reductive Bond Cleavage
;
_journal_name_full 'Journal of the American Chemical Society'
_journal_page_first 13149
_journal_page_last 13161
_journal_paper_doi 10.1021/ja406519u
_journal_volume 135
_journal_year 2013
_chemical_formula_moiety 'C37 H41 Cl Ir N3 Si'
_chemical_formula_sum 'C37 H41 Cl Ir N3 Si'
_chemical_formula_weight 783.49
_chemical_name_common 8d-Cl
_chemical_name_systematic
; 
 ? 
;
_space_group_IT_number 2
_symmetry_cell_setting triclinic
_symmetry_Int_Tables_number 2
_symmetry_space_group_name_Hall '-P 1'
_symmetry_space_group_name_H-M 'P -1'
_atom_sites_solution_hydrogens geom
_atom_sites_solution_primary direct
_atom_sites_solution_secondary difmap
_audit_creation_method SHELXL-97
_cell_angle_alpha 71.67(4)
_cell_angle_beta 85.56(5)
_cell_angle_gamma 68.28(4)
_cell_formula_units_Z 2
_cell_length_a 11.0299(13)
_cell_length_b 11.3492(8)
_cell_length_c 14.7789(13)
_cell_measurement_reflns_used 3476
_cell_measurement_temperature 113(2)
_cell_measurement_theta_max 26.37
_cell_measurement_theta_min 3.23
_cell_volume 1629.9(7)
_computing_cell_refinement CrystalClear
_computing_data_collection 'CrystalClear (Rigaku Inc., 2007)'
_computing_data_reduction CrystalClear
_computing_molecular_graphics 'CrystalStructure 4.0'
_computing_publication_material 'CrystalStructure 4.0 (Rigaku, 2010)'
_computing_structure_refinement 'SHELXL-97 (Sheldrick, 1997)'
_computing_structure_solution 'SHELXS-97 (Sheldrick, 1990)'
_diffrn_ambient_temperature 113(2)
_diffrn_detector_area_resol_mean 7.314
_diffrn_measured_fraction_theta_full 0.961
_diffrn_measured_fraction_theta_max 0.961
_diffrn_measurement_device_type 'Rigaku Mercury70'
_diffrn_measurement_method \w
_diffrn_radiation_monochromator graphite
_diffrn_radiation_source 'fine-focus sealed tube'
_diffrn_radiation_type MoK\a
_diffrn_radiation_wavelength 0.71075
_diffrn_reflns_av_R_equivalents 0.0469
_diffrn_reflns_av_sigmaI/netI 0.0786
_diffrn_reflns_limit_h_max 13
_diffrn_reflns_limit_h_min -13
_diffrn_reflns_limit_k_max 14
_diffrn_reflns_limit_k_min -14
_diffrn_reflns_limit_l_max 18
_diffrn_reflns_limit_l_min -18
_diffrn_reflns_number 13653
_diffrn_reflns_theta_full 26.34
_diffrn_reflns_theta_max 26.34
_diffrn_reflns_theta_min 3.32
_exptl_absorpt_coefficient_mu 4.245
_exptl_absorpt_correction_T_max 0.507
_exptl_absorpt_correction_T_min 0.360
_exptl_absorpt_correction_type multi-scan
_exptl_absorpt_process_details 'REQAB (Rigaku, 1998)'
_exptl_crystal_colour yellow
_exptl_crystal_density_diffrn 1.596
_exptl_crystal_description block
_exptl_crystal_F_000 784
_exptl_crystal_size_max 0.25
_exptl_crystal_size_mid 0.25
_exptl_crystal_size_min 0.16
_refine_diff_density_max 4.882
_refine_diff_density_min -5.354
_refine_diff_density_rms 0.257
_refine_ls_extinction_method none
_refine_ls_goodness_of_fit_ref 1.139
_refine_ls_hydrogen_treatment mixed
_refine_ls_matrix_type full
_refine_ls_number_parameters 389
_refine_ls_number_reflns 6397
_refine_ls_number_restraints 0
_refine_ls_restrained_S_all 1.139
_refine_ls_R_factor_all 0.0831
_refine_ls_R_factor_gt 0.0756
_refine_ls_shift/su_max 0.001
_refine_ls_shift/su_mean 0.000
_refine_ls_structure_factor_coef Fsqd
_refine_ls_weighting_details 'calc w=1/[\s^2^(Fo^2^)+(0.0547P)^2^+30.9954P] where P=(Fo^2^+2Fc^2^)/3'
_refine_ls_weighting_scheme calc
_refine_ls_wR_factor_gt 0.1743
_refine_ls_wR_factor_ref 0.1817
_reflns_number_gt 5799
_reflns_number_total 6658
_reflns_threshold_expression >2sigma(I)
_cod_data_source_file ja406519u_si_001_12.cif
_cod_data_source_block 8d-Cl
_cod_original_cell_volume 1629.9(3)
_cod_database_code 4120732

loop_
_symmetry_equiv_pos_as_xyz
'x, y, z'
'-x, -y, -z'

loop_
_atom_site_label
_atom_site_type_symbol
_atom_site_fract_x
_atom_site_fract_y
_atom_site_fract_z
_atom_site_U_iso_or_equiv
_atom_site_adp_type
_atom_site_occupancy
_atom_site_symmetry_multiplicity
_atom_site_calc_flag
_atom_site_refinement_flags
Ir1 Ir 0.77453(4) 0.24976(4) 0.26823(3) 0.02623(16) Uani 1 1 d .
Cl1 Cl 0.9950(3) 0.0930(3) 0.33130(19) 0.0288(6) Uani 1 1 d .
Si1 Si 0.7989(3) 0.4569(3) 0.2341(2) 0.0257(6) Uani 1 1 d .
N1 N 0.9041(8) 0.2302(8) 0.0773(6) 0.0211(18) Uani 1 1 d .
N2 N 0.7384(8) 0.1468(8) 0.1243(6) 0.0232(18) Uani 1 1 d .
N3 N 0.7118(9) 0.2597(9) 0.4043(6) 0.0261(19) Uani 1 1 d .
C1 C 0.8129(10) 0.2117(10) 0.1445(7) 0.024(2) Uani 1 1 d .
C2 C 1.0017(10) 0.2762(11) 0.0999(8) 0.027(2) Uani 1 1 d .
H2A H 0.9952 0.2759 0.1665 0.032 Uiso 1 1 calc R
H2B H 0.9864 0.3669 0.0579 0.032 Uiso 1 1 calc R
H2C H 1.0891 0.2167 0.0906 0.032 Uiso 1 1 calc R
C3 C 0.9147(10) 0.1991(10) -0.0089(7) 0.021(2) Uani 1 1 d .
C4 C 1.0076(11) 0.2216(10) -0.0736(7) 0.024(2) Uani 1 1 d .
H4 H 1.0648 0.2606 -0.0612 0.029 Uiso 1 1 calc R
C5 C 1.0171(11) 0.1865(10) -0.1577(7) 0.025(2) Uani 1 1 d .
H5 H 1.0810 0.2025 -0.2018 0.029 Uiso 1 1 calc R
C6 C 0.9361(11) 0.1295(10) -0.1779(7) 0.026(2) Uani 1 1 d .
H6 H 0.9450 0.1060 -0.2350 0.032 Uiso 1 1 calc R
C7 C 0.8394(10) 0.1058(10) -0.1133(7) 0.023(2) Uani 1 1 d .
C8 C 0.7533(11) 0.0480(11) -0.1307(7) 0.027(2) Uani 1 1 d .
H8 H 0.7533 0.0306 -0.1895 0.033 Uiso 1 1 calc R
C9 C 0.6704(11) 0.0178(11) -0.0617(8) 0.031(2) Uani 1 1 d .
H9 H 0.6147 -0.0236 -0.0728 0.037 Uiso 1 1 calc R
C10 C 0.6643(10) 0.0453(11) 0.0244(8) 0.027(2) Uani 1 1 d .
H10 H 0.6078 0.0200 0.0719 0.032 Uiso 1 1 calc R
C11 C 0.7412(10) 0.1096(10) 0.0399(8) 0.025(2) Uani 1 1 d .
C12 C 0.8300(10) 0.1410(10) -0.0263(7) 0.022(2) Uani 1 1 d .
C13 C 0.6666(10) 0.1026(10) 0.2046(7) 0.023(2) Uani 1 1 d .
C14 C 0.7371(10) 0.0175(11) 0.2908(7) 0.026(2) Uani 1 1 d .
H14 H 0.8297 -0.0120 0.2948 0.031 Uiso 1 1 calc R
C15 C 0.6672(12) -0.0227(11) 0.3708(8) 0.030(2) Uani 1 1 d .
C16 C 0.5315(12) 0.0176(12) 0.3629(9) 0.037(3) Uani 1 1 d .
H16 H 0.4860 -0.0132 0.4169 0.044 Uiso 1 1 calc R
C17 C 0.4606(10) 0.1028(11) 0.2769(8) 0.028(2) Uani 1 1 d .
C18 C 0.5313(10) 0.1419(11) 0.1962(7) 0.024(2) Uani 1 1 d .
H18 H 0.4864 0.1950 0.1364 0.029 Uiso 1 1 calc R
C19 C 0.5873(11) 0.3702(11) 0.2305(8) 0.029(2) Uiso 1 1 d .
C20 C 0.5066(10) 0.3840(10) 0.3145(8) 0.025(2) Uani 1 1 d .
C21 C 0.5776(11) 0.3237(10) 0.4091(8) 0.026(2) Uani 1 1 d .
C22 C 0.6815(12) 0.5702(12) 0.2991(10) 0.041(3) Uani 1 1 d .
H22A H 0.5925 0.6014 0.2705 0.049 Uiso 1 1 calc R
H22B H 0.6809 0.5166 0.3664 0.049 Uiso 1 1 calc R
C23 C 0.7109(14) 0.6931(12) 0.2979(12) 0.052(4) Uani 1 1 d .
H23A H 0.7326 0.7355 0.2334 0.062 Uiso 1 1 calc R
H23B H 0.7848 0.6653 0.3425 0.062 Uiso 1 1 calc R
H23C H 0.6339 0.7566 0.3172 0.062 Uiso 1 1 calc R
C24 C 0.7731(12) 0.5557(12) 0.0995(9) 0.034(3) Uani 1 1 d .
H24A H 0.8510 0.5791 0.0787 0.041 Uiso 1 1 calc R
H24B H 0.7693 0.4956 0.0645 0.041 Uiso 1 1 calc R
C25 C 0.6511(15) 0.6847(13) 0.0682(11) 0.054(4) Uani 1 1 d .
H25A H 0.6563 0.7490 0.0977 0.064 Uiso 1 1 calc R
H25B H 0.5725 0.6642 0.0884 0.064 Uiso 1 1 calc R
H25C H 0.6469 0.7230 -0.0014 0.064 Uiso 1 1 calc R
C26 C 0.9645(11) 0.4444(11) 0.2707(8) 0.031(2) Uani 1 1 d .
H26A H 1.0310 0.3869 0.2384 0.037 Uiso 1 1 calc R
H26B H 0.9688 0.5345 0.2455 0.037 Uiso 1 1 calc R
C27 C 1.0037(14) 0.3916(14) 0.3757(9) 0.045(3) Uani 1 1 d .
H27A H 1.0228 0.2953 0.3988 0.054 Uiso 1 1 calc R
H27B H 0.9321 0.4363 0.4111 0.054 Uiso 1 1 calc R
H27C H 1.0817 0.4088 0.3853 0.054 Uiso 1 1 calc R
C28 C 0.5201(11) 0.4346(11) 0.1463(9) 0.029(2) Uani 1 1 d .
H28 H 0.5673 0.4313 0.0900 0.035 Uiso 1 1 calc R
C29 C 0.3860(12) 0.5061(12) 0.1360(9) 0.038(3) Uani 1 1 d .
H29 H 0.3451 0.5473 0.0739 0.046 Uiso 1 1 calc R
C30 C 0.3112(13) 0.5181(13) 0.2145(9) 0.041(3) Uani 1 1 d .
H30 H 0.2198 0.5672 0.2068 0.050 Uiso 1 1 calc R
C31 C 0.3720(11) 0.4572(11) 0.3045(9) 0.033(3) Uani 1 1 d .
H31 H 0.3227 0.4651 0.3594 0.040 Uiso 1 1 calc R
C32 C 0.5269(11) 0.3276(12) 0.4954(8) 0.032(3) Uani 1 1 d .
H32 H 0.4352 0.3688 0.4991 0.038 Uiso 1 1 calc R
C33 C 0.6052(12) 0.2731(13) 0.5777(9) 0.037(3) Uani 1 1 d .
H33 H 0.5686 0.2815 0.6368 0.045 Uiso 1 1 calc R
C34 C 0.7377(13) 0.2060(12) 0.5732(8) 0.035(3) Uani 1 1 d .
H34 H 0.7932 0.1643 0.6292 0.042 Uiso 1 1 calc R
C35 C 0.7873(12) 0.2012(11) 0.4852(8) 0.031(3) Uani 1 1 d .
H35 H 0.8782 0.1550 0.4817 0.037 Uiso 1 1 calc R
C36 C 0.7440(13) -0.1164(14) 0.4630(9) 0.044(3) Uani 1 1 d .
H36A H 0.7704 -0.0656 0.4951 0.053 Uiso 1 1 calc R
H36B H 0.8219 -0.1842 0.4486 0.053 Uiso 1 1 calc R
H36C H 0.6892 -0.1599 0.5047 0.053 Uiso 1 1 calc R
C37 C 0.3130(12) 0.1550(14) 0.2713(9) 0.040(3) Uani 1 1 d .
H37A H 0.2787 0.2356 0.2910 0.048 Uiso 1 1 calc R
H37B H 0.2822 0.0869 0.3137 0.048 Uiso 1 1 calc R
H37C H 0.2822 0.1762 0.2056 0.048 Uiso 1 1 calc R

loop_
_atom_site_aniso_label
_atom_site_aniso_U_11
_atom_site_aniso_U_22
_atom_site_aniso_U_33
_atom_site_aniso_U_23
_atom_site_aniso_U_13
_atom_site_aniso_U_12
Ir1 0.0238(3) 0.0222(2) 0.0270(2) -0.00650(16) 0.00193(17) -0.00320(18)
Cl1 0.0222(13) 0.0267(13) 0.0315(14) -0.0087(10) -0.0017(10) -0.0020(11)
Si1 0.0230(15) 0.0190(14) 0.0308(16) -0.0048(12) 0.0032(12) -0.0058(12)
N1 0.021(4) 0.020(4) 0.026(4) -0.008(3) 0.006(3) -0.012(4)
N2 0.024(5) 0.019(4) 0.023(4) -0.002(3) -0.002(3) -0.006(4)
N3 0.026(5) 0.022(4) 0.025(4) -0.001(4) 0.002(4) -0.008(4)
C1 0.024(6) 0.018(5) 0.022(5) 0.003(4) -0.006(4) -0.008(4)
C2 0.024(6) 0.029(6) 0.032(6) -0.011(5) 0.007(4) -0.014(5)
C3 0.018(5) 0.018(5) 0.026(5) -0.005(4) 0.002(4) -0.007(4)
C4 0.027(6) 0.026(5) 0.025(5) -0.008(4) 0.002(4) -0.016(5)
C5 0.030(6) 0.023(5) 0.022(5) -0.007(4) 0.003(4) -0.012(5)
C6 0.036(6) 0.022(5) 0.014(5) -0.006(4) 0.004(4) -0.004(5)
C7 0.022(5) 0.017(5) 0.028(5) -0.007(4) 0.003(4) -0.006(4)
C8 0.034(6) 0.027(5) 0.020(5) -0.013(4) 0.001(4) -0.005(5)
C9 0.029(6) 0.035(6) 0.039(6) -0.019(5) 0.001(5) -0.019(5)
C10 0.017(5) 0.032(6) 0.032(6) -0.014(5) 0.005(4) -0.007(5)
C11 0.020(5) 0.023(5) 0.030(5) -0.009(4) 0.002(4) -0.006(4)
C12 0.020(5) 0.018(5) 0.027(5) -0.009(4) -0.004(4) -0.003(4)
C13 0.021(5) 0.018(5) 0.026(5) -0.011(4) 0.003(4) 0.000(4)
C14 0.015(5) 0.035(6) 0.019(5) -0.007(4) 0.005(4) -0.002(4)
C15 0.038(7) 0.026(5) 0.022(5) -0.008(4) 0.002(5) -0.006(5)
C16 0.038(7) 0.036(7) 0.032(6) -0.009(5) 0.005(5) -0.010(6)
C17 0.020(5) 0.027(5) 0.039(6) -0.009(5) 0.006(5) -0.013(5)
C18 0.017(5) 0.032(6) 0.020(5) 0.002(4) -0.003(4) -0.013(4)
C20 0.017(5) 0.023(5) 0.030(5) -0.006(4) -0.002(4) -0.002(4)
C21 0.024(6) 0.019(5) 0.031(6) -0.004(4) 0.003(4) -0.006(4)
C22 0.030(7) 0.028(6) 0.064(9) -0.015(6) 0.012(6) -0.012(5)
C23 0.046(8) 0.024(6) 0.085(11) -0.020(7) 0.023(8) -0.014(6)
C24 0.036(7) 0.031(6) 0.040(7) -0.010(5) 0.001(5) -0.017(5)
C25 0.059(10) 0.024(6) 0.064(9) 0.003(6) -0.019(8) -0.010(6)
C26 0.031(6) 0.024(5) 0.039(6) -0.011(5) -0.005(5) -0.010(5)
C27 0.048(8) 0.047(8) 0.040(7) -0.006(6) -0.006(6) -0.023(7)
C28 0.022(6) 0.024(5) 0.043(7) -0.007(5) 0.003(5) -0.014(5)
C29 0.028(7) 0.033(6) 0.039(7) 0.000(5) -0.012(5) -0.003(5)
C30 0.030(7) 0.034(7) 0.047(8) -0.006(6) -0.001(6) -0.002(5)
C31 0.024(6) 0.030(6) 0.042(7) -0.010(5) 0.006(5) -0.009(5)
C32 0.025(6) 0.034(6) 0.030(6) -0.007(5) 0.009(5) -0.008(5)
C33 0.039(7) 0.041(7) 0.031(6) -0.017(5) -0.001(5) -0.008(6)
C34 0.044(7) 0.040(7) 0.022(5) -0.015(5) -0.001(5) -0.011(6)
C35 0.039(7) 0.020(5) 0.033(6) -0.007(4) -0.006(5) -0.009(5)
C36 0.043(8) 0.046(8) 0.031(6) -0.005(6) 0.004(6) -0.009(6)
C37 0.027(6) 0.052(8) 0.043(7) -0.019(6) 0.003(5) -0.013(6)

loop_
_atom_type_symbol
_atom_type_description
_atom_type_scat_dispersion_real
_atom_type_scat_dispersion_imag
_atom_type_scat_source
C C 0.0033 0.0016 'International Tables Vol C Tables 4.2.6.8 and 6.1.1.4'
H H 0.0000 0.0000 'International Tables Vol C Tables 4.2.6.8 and 6.1.1.4'
Cl Cl 0.1484 0.1585 'International Tables Vol C Tables 4.2.6.8 and 6.1.1.4'
Ir Ir -1.4442 7.9887 'International Tables Vol C Tables 4.2.6.8 and 6.1.1.4'
N N 0.0061 0.0033 'International Tables Vol C Tables 4.2.6.8 and 6.1.1.4'
Si Si 0.0817 0.0704 'International Tables Vol C Tables 4.2.6.8 and 6.1.1.4'

loop_
_geom_angle_atom_site_label_1
_geom_angle_atom_site_label_2
_geom_angle_atom_site_label_3
_geom_angle
C1 Ir1 C19 94.8(4)
C1 Ir1 N3 167.0(4)
C19 Ir1 N3 82.1(4)
C1 Ir1 Si1 102.2(3)
C19 Ir1 Si1 81.3(3)
N3 Ir1 Si1 89.9(3)
C1 Ir1 Cl1 89.9(3)
C19 Ir1 Cl1 173.8(3)
N3 Ir1 Cl1 92.4(3)
Si1 Ir1 Cl1 101.59(11)
C26 Si1 C22 103.4(6)
C26 Si1 C24 105.8(5)
C22 Si1 C24 106.8(6)
C26 Si1 Ir1 114.2(4)
C22 Si1 Ir1 113.3(4)
C24 Si1 Ir1 112.5(4)
C1 N1 C3 124.5(9)
C1 N1 C2 117.8(9)
C3 N1 C2 117.6(8)
C1 N2 C11 126.5(9)
C1 N2 C13 112.0(8)
C11 N2 C13 121.0(9)
C35 N3 C21 119.3(10)
C35 N3 Ir1 125.6(8)
C21 N3 Ir1 114.8(7)
N1 C1 N2 113.7(9)
N1 C1 Ir1 132.7(8)
N2 C1 Ir1 113.5(7)
N1 C2 H2A 109.5
N1 C2 H2B 109.5
H2A C2 H2B 109.5
N1 C2 H2C 109.5
H2A C2 H2C 109.5
H2B C2 H2C 109.5
C4 C3 C12 120.6(10)
C4 C3 N1 121.5(9)
C12 C3 N1 117.9(9)
C3 C4 C5 119.8(10)
C3 C4 H4 120.1
C5 C4 H4 120.1
C6 C5 C4 121.6(10)
C6 C5 H5 119.2
C4 C5 H5 119.2
C5 C6 C7 120.0(10)
C5 C6 H6 120.0
C7 C6 H6 120.0
C8 C7 C6 122.4(10)
C8 C7 C12 119.2(9)
C6 C7 C12 118.4(10)
C9 C8 C7 119.0(10)
C9 C8 H8 120.5
C7 C8 H8 120.5
C8 C9 C10 122.5(10)
C8 C9 H9 118.8
C10 C9 H9 118.8
C11 C10 C9 119.3(10)
C11 C10 H10 120.3
C9 C10 H10 120.3
C10 C11 C12 121.3(10)
C10 C11 N2 123.5(10)
C12 C11 N2 115.1(9)
C11 C12 C3 122.0(10)
C11 C12 C7 118.5(9)
C3 C12 C7 119.5(10)
C18 C13 C14 121.5(9)
C18 C13 N2 120.4(9)
C14 C13 N2 118.1(9)
C15 C14 C13 118.5(10)
C15 C14 H14 120.8
C13 C14 H14 120.8
C16 C15 C14 120.1(10)
C16 C15 C36 121.6(11)
C14 C15 C36 118.2(11)
C15 C16 C17 121.5(11)
C15 C16 H16 119.2
C17 C16 H16 119.2
C16 C17 C18 118.2(10)
C16 C17 C37 121.2(10)
C18 C17 C37 120.7(10)
C13 C18 C17 120.0(9)
C13 C18 H18 120.0
C17 C18 H18 120.0
C28 C19 C20 114.2(10)
C28 C19 Ir1 133.4(9)
C20 C19 Ir1 112.3(7)
C31 C20 C19 121.7(10)
C31 C20 C21 121.7(10)
C19 C20 C21 116.5(9)
C32 C21 N3 119.0(10)
C32 C21 C20 127.5(10)
N3 C21 C20 113.4(9)
C23 C22 Si1 116.0(9)
C23 C22 H22A 108.3
Si1 C22 H22A 108.3
C23 C22 H22B 108.3
Si1 C22 H22B 108.3
H22A C22 H22B 107.4
C22 C23 H23A 109.5
C22 C23 H23B 109.5
H23A C23 H23B 109.5
C22 C23 H23C 109.5
H23A C23 H23C 109.5
H23B C23 H23C 109.5
C25 C24 Si1 117.3(10)
C25 C24 H24A 108.0
Si1 C24 H24A 108.0
C25 C24 H24B 108.0
Si1 C24 H24B 108.0
H24A C24 H24B 107.2
C24 C25 H25A 109.5
C24 C25 H25B 109.5
H25A C25 H25B 109.5
C24 C25 H25C 109.5
H25A C25 H25C 109.5
H25B C25 H25C 109.5
C27 C26 Si1 118.4(9)
C27 C26 H26A 107.7
Si1 C26 H26A 107.7
C27 C26 H26B 107.7
Si1 C26 H26B 107.7
H26A C26 H26B 107.1
C26 C27 H27A 109.5
C26 C27 H27B 109.5
H27A C27 H27B 109.5
C26 C27 H27C 109.5
H27A C27 H27C 109.5
H27B C27 H27C 109.5
C19 C28 C29 124.4(12)
C19 C28 H28 117.8
C29 C28 H28 117.8
C30 C29 C28 121.2(11)
C30 C29 H29 119.4
C28 C29 H29 119.4
C31 C30 C29 118.8(11)
C31 C30 H30 120.6
C29 C30 H30 120.6
C30 C31 C20 119.7(11)
C30 C31 H31 120.1
C20 C31 H31 120.1
C21 C32 C33 121.6(11)
C21 C32 H32 119.2
C33 C32 H32 119.2
C32 C33 C34 119.1(11)
C32 C33 H33 120.4
C34 C33 H33 120.4
C35 C34 C33 118.4(11)
C35 C34 H34 120.8
C33 C34 H34 120.8
N3 C35 C34 122.4(11)
N3 C35 H35 118.8
C34 C35 H35 118.8
C15 C36 H36A 109.5
C15 C36 H36B 109.5
H36A C36 H36B 109.5
C15 C36 H36C 109.5
H36A C36 H36C 109.5
H36B C36 H36C 109.5
C17 C37 H37A 109.5
C17 C37 H37B 109.5
H37A C37 H37B 109.5
C17 C37 H37C 109.5
H37A C37 H37C 109.5
H37B C37 H37C 109.5

loop_
_geom_bond_atom_site_label_1
_geom_bond_atom_site_label_2
_geom_bond_distance
Ir1 C1 1.987(11)
Ir1 C19 2.014(11)
Ir1 N3 2.100(9)
Ir1 Si1 2.357(3)
Ir1 Cl1 2.461(3)
Si1 C26 1.887(12)
Si1 C22 1.899(13)
Si1 C24 1.935(12)
N1 C1 1.383(13)
N1 C3 1.410(13)
N1 C2 1.458(13)
N2 C1 1.390(13)
N2 C11 1.432(13)
N2 C13 1.436(13)
N3 C35 1.345(14)
N3 C21 1.394(14)
C2 H2A 0.9800
C2 H2B 0.9800
C2 H2C 0.9800
C3 C4 1.386(14)
C3 C12 1.405(14)
C4 C5 1.405(14)
C4 H4 0.9500
C5 C6 1.376(15)
C5 H5 0.9500
C6 C7 1.419(14)
C6 H6 0.9500
C7 C8 1.414(15)
C7 C12 1.448(14)
C8 C9 1.364(16)
C8 H8 0.9500
C9 C10 1.393(15)
C9 H9 0.9500
C10 C11 1.378(15)
C10 H10 0.9500
C11 C12 1.391(15)
C13 C18 1.394(14)
C13 C14 1.408(14)
C14 C15 1.406(15)
C14 H14 0.9500
C15 C16 1.396(17)
C15 C36 1.518(16)
C16 C17 1.408(16)
C16 H16 0.9500
C17 C18 1.416(14)
C17 C37 1.512(16)
C18 H18 0.9500
C19 C28 1.342(16)
C19 C20 1.485(15)
C20 C31 1.400(15)
C20 C21 1.486(15)
C21 C32 1.360(15)
C22 C23 1.540(17)
C22 H22A 0.9900
C22 H22B 0.9900
C23 H23A 0.9800
C23 H23B 0.9800
C23 H23C 0.9800
C24 C25 1.543(17)
C24 H24A 0.9900
C24 H24B 0.9900
C25 H25A 0.9800
C25 H25B 0.9800
C25 H25C 0.9800
C26 C27 1.510(16)
C26 H26A 0.9900
C26 H26B 0.9900
C27 H27A 0.9800
C27 H27B 0.9800
C27 H27C 0.9800
C28 C29 1.392(16)
C28 H28 0.9500
C29 C30 1.384(18)
C29 H29 0.9500
C30 C31 1.384(17)
C30 H30 0.9500
C31 H31 0.9500
C32 C33 1.379(16)
C32 H32 0.9500
C33 C34 1.384(18)
C33 H33 0.9500
C34 C35 1.380(16)
C34 H34 0.9500
C35 H35 0.9500
C36 H36A 0.9800
C36 H36B 0.9800
C36 H36C 0.9800
C37 H37A 0.9800
C37 H37B 0.9800
C37 H37C 0.9800

loop_
_geom_torsion_atom_site_label_1
_geom_torsion_atom_site_label_2
_geom_torsion_atom_site_label_3
_geom_torsion_atom_site_label_4
_geom_torsion
C1 Ir1 Si1 C26 -96.5(5)
C19 Ir1 Si1 C26 170.4(5)
N3 Ir1 Si1 C26 88.4(5)
Cl1 Ir1 Si1 C26 -4.0(4)
C1 Ir1 Si1 C22 145.5(6)
C19 Ir1 Si1 C22 52.4(6)
N3 Ir1 Si1 C22 -29.7(6)
Cl1 Ir1 Si1 C22 -122.1(5)
C1 Ir1 Si1 C24 24.2(5)
C19 Ir1 Si1 C24 -68.9(5)
N3 Ir1 Si1 C24 -150.9(5)
Cl1 Ir1 Si1 C24 116.6(4)
C1 Ir1 N3 C35 104.8(18)
C19 Ir1 N3 C35 -178.0(9)
Si1 Ir1 N3 C35 -96.7(9)
Cl1 Ir1 N3 C35 4.8(9)
C1 Ir1 N3 C21 -69.5(18)
C19 Ir1 N3 C21 7.8(7)
Si1 Ir1 N3 C21 89.0(7)
Cl1 Ir1 N3 C21 -169.4(7)
C3 N1 C1 N2 5.8(14)
C2 N1 C1 N2 -169.7(8)
C3 N1 C1 Ir1 -178.5(7)
C2 N1 C1 Ir1 6.0(14)
C11 N2 C1 N1 -5.3(14)
C13 N2 C1 N1 166.9(8)
C11 N2 C1 Ir1 178.1(8)
C13 N2 C1 Ir1 -9.7(10)
C19 Ir1 C1 N1 121.9(10)
N3 Ir1 C1 N1 -162.3(13)
Si1 Ir1 C1 N1 39.7(10)
Cl1 Ir1 C1 N1 -62.1(9)
C19 Ir1 C1 N2 -62.4(8)
N3 Ir1 C1 N2 13(2)
Si1 Ir1 C1 N2 -144.6(6)
Cl1 Ir1 C1 N2 113.6(7)
C1 N1 C3 C4 179.3(9)
C2 N1 C3 C4 -5.2(14)
C1 N1 C3 C12 -2.4(14)
C2 N1 C3 C12 173.1(9)
C12 C3 C4 C5 0.3(15)
N1 C3 C4 C5 178.6(9)
C3 C4 C5 C6 -0.2(16)
C4 C5 C6 C7 0.5(16)
C5 C6 C7 C8 179.7(10)
C5 C6 C7 C12 -0.9(15)
C6 C7 C8 C9 174.4(10)
C12 C7 C8 C9 -4.9(15)
C7 C8 C9 C10 2.0(17)
C8 C9 C10 C11 2.3(18)
C9 C10 C11 C12 -3.7(16)
C9 C10 C11 N2 177.6(10)
C1 N2 C11 C10 -179.9(10)
C13 N2 C11 C10 8.5(15)
C1 N2 C11 C12 1.2(15)
C13 N2 C11 C12 -170.3(9)
C10 C11 C12 C3 -176.0(10)
N2 C11 C12 C3 2.8(14)
C10 C11 C12 C7 0.7(15)
N2 C11 C12 C7 179.6(9)
C4 C3 C12 C11 176.0(10)
N1 C3 C12 C11 -2.3(15)
C4 C3 C12 C7 -0.8(15)
N1 C3 C12 C7 -179.1(9)
C8 C7 C12 C11 3.6(15)
C6 C7 C12 C11 -175.8(9)
C8 C7 C12 C3 -179.6(9)
C6 C7 C12 C3 1.1(14)
C1 N2 C13 C18 124.0(10)
C11 N2 C13 C18 -63.3(13)
C1 N2 C13 C14 -56.9(12)
C11 N2 C13 C14 115.8(11)
C18 C13 C14 C15 -3.0(16)
N2 C13 C14 C15 177.9(10)
C13 C14 C15 C16 2.3(17)
C13 C14 C15 C36 178.9(11)
C14 C15 C16 C17 -2.5(18)
C36 C15 C16 C17 -179.0(12)
C15 C16 C17 C18 3.1(18)
C15 C16 C17 C37 -174.9(11)
C14 C13 C18 C17 3.8(16)
N2 C13 C18 C17 -177.1(10)
C16 C17 C18 C13 -3.8(16)
C37 C17 C18 C13 174.3(11)
C1 Ir1 C19 C28 -17.1(12)
N3 Ir1 C19 C28 175.6(12)
Si1 Ir1 C19 C28 84.5(11)
Cl1 Ir1 C19 C28 -157(2)
C1 Ir1 C19 C20 159.3(8)
N3 Ir1 C19 C20 -7.9(8)
Si1 Ir1 C19 C20 -99.0(8)
Cl1 Ir1 C19 C20 19(4)
C28 C19 C20 C31 0.8(16)
Ir1 C19 C20 C31 -176.4(9)
C28 C19 C20 C21 -175.3(10)
Ir1 C19 C20 C21 7.6(12)
C35 N3 C21 C32 1.2(15)
Ir1 N3 C21 C32 175.9(8)
C35 N3 C21 C20 179.8(9)
Ir1 N3 C21 C20 -5.5(11)
C31 C20 C21 C32 1.2(18)
C19 C20 C21 C32 177.2(11)
C31 C20 C21 N3 -177.3(10)
C19 C20 C21 N3 -1.2(14)
C26 Si1 C22 C23 43.0(12)
C24 Si1 C22 C23 -68.4(12)
Ir1 Si1 C22 C23 167.1(9)
C26 Si1 C24 C25 -122.6(10)
C22 Si1 C24 C25 -12.9(11)
Ir1 Si1 C24 C25 112.0(9)
C22 Si1 C26 C27 58.3(10)
C24 Si1 C26 C27 170.4(9)
Ir1 Si1 C26 C27 -65.3(10)
C20 C19 C28 C29 -1.7(17)
Ir1 C19 C28 C29 174.6(9)
C19 C28 C29 C30 1.5(19)
C28 C29 C30 C31 0(2)
C29 C30 C31 C20 -0.7(19)
C19 C20 C31 C30 0.4(17)
C21 C20 C31 C30 176.3(11)
N3 C21 C32 C33 1.9(17)
C20 C21 C32 C33 -176.5(11)
C21 C32 C33 C34 -3.8(19)
C32 C33 C34 C35 2.7(19)
C21 N3 C35 C34 -2.3(16)
Ir1 N3 C35 C34 -176.4(8)
C33 C34 C35 N3 0.3(18)
